data_7058522
loop_
_publ_author_name
'Chou, Chang-Chuan'
'Lai, Yu-Ting'
'Yang, Chia-Chi'
'Kuo, Ting-Sen'

_publ_section_title
;
 Rapid access to sulfate-encapsulated symmetrical and asymmetrical
 capsules based on silver--pyrazole complex cations
;
_journal_issue 27
_journal_name_full 'New Journal of Chemistry'
_journal_page_first 10680
_journal_paper_doi 10.1039/C9NJ02105A
_journal_volume 43
_journal_year 2019
_chemical_formula_moiety 'C55 H102 Ag2 N10 O5 S'
_chemical_formula_sum 'C55 H102 Ag2 N10 O5 S'
_chemical_formula_weight 1231.27
_space_group_IT_number 2
_space_group_name_Hall '-P 1'
_space_group_name_H-M_alt 'P -1'
_symmetry_cell_setting triclinic
_symmetry_space_group_name_Hall '-P 1'
_symmetry_space_group_name_H-M 'P -1'
_atom_sites_solution_hydrogens geom
_atom_sites_solution_primary direct
_atom_sites_solution_secondary difmap
_audit_creation_method SHELXL-97
_audit_update_record
;
2019-04-01 deposited with the CCDC.    2019-06-11 downloaded from the CCDC.
;
_cell_angle_alpha 95.8130(10)
_cell_angle_beta 105.9260(10)
_cell_angle_gamma 94.0010(10)
_cell_formula_units_Z 2
_cell_length_a 11.6173(4)
_cell_length_b 14.1867(5)
_cell_length_c 20.5791(5)
_cell_measurement_reflns_used 9614
_cell_measurement_temperature 200(2)
_cell_measurement_theta_max 25.00
_cell_measurement_theta_min 2.35
_cell_volume 3227.79(18)
_computing_molecular_graphics 'Ortep-3 for Windows (Farrugia, 1997)'
_computing_publication_material 'WinGX publication routines (Farrugia, 1999)'
_computing_structure_refinement 'SHELXL-97 (Sheldrick, 1997)'
_computing_structure_solution 'SHELXS-86 (Sheldrick, 1986)'
_diffrn_ambient_temperature 200(2)
_diffrn_measured_fraction_theta_full 0.997
_diffrn_measured_fraction_theta_max 0.997
_diffrn_measurement_device_type 'D8 Venture'
_diffrn_radiation_monochromator graphite
_diffrn_radiation_source 'fine-focus sealed tube'
_diffrn_radiation_type MoK\a
_diffrn_radiation_wavelength 0.71073
_diffrn_reflns_av_R_equivalents 0.0589
_diffrn_reflns_av_sigmaI/netI 0.0268
_diffrn_reflns_limit_h_max 13
_diffrn_reflns_limit_h_min -13
_diffrn_reflns_limit_k_max 16
_diffrn_reflns_limit_k_min -16
_diffrn_reflns_limit_l_max 24
_diffrn_reflns_limit_l_min -24
_diffrn_reflns_number 109214
_diffrn_reflns_theta_full 25.01
_diffrn_reflns_theta_max 25.01
_diffrn_reflns_theta_min 2.35
_exptl_absorpt_coefficient_mu 0.688
_exptl_absorpt_correction_T_max 0.9220
_exptl_absorpt_correction_T_min 0.7291
_exptl_absorpt_correction_type multi-scan
_exptl_crystal_colour colorless
_exptl_crystal_density_diffrn 1.267
_exptl_crystal_density_method 'not measured'
_exptl_crystal_description prism
_exptl_crystal_F_000 1304
_exptl_crystal_size_max 0.49
_exptl_crystal_size_mid 0.40
_exptl_crystal_size_min 0.12
_refine_diff_density_max 0.721
_refine_diff_density_min -0.610
_refine_diff_density_rms 0.072
_refine_ls_extinction_method none
_refine_ls_goodness_of_fit_ref 1.000
_refine_ls_hydrogen_treatment constr
_refine_ls_matrix_type full
_refine_ls_number_parameters 644
_refine_ls_number_reflns 11355
_refine_ls_number_restraints 2
_refine_ls_restrained_S_all 1.001
_refine_ls_R_factor_all 0.0494
_refine_ls_R_factor_gt 0.0421
_refine_ls_shift/su_max 0.064
_refine_ls_shift/su_mean 0.002
_refine_ls_structure_factor_coef Fsqd
_refine_ls_weighting_details 'calc w=1/[\s^2^(Fo^2^)+(0.0608P)^2^+5.6520P] where P=(Fo^2^+2Fc^2^)/3'
_refine_ls_weighting_scheme calc
_refine_ls_wR_factor_gt 0.1110
_refine_ls_wR_factor_ref 0.1182
_reflns_number_gt 9976
_reflns_number_total 11355
_reflns_threshold_expression >2sigma(I)
_cod_data_source_file c9nj02105a2.cif
_cod_data_source_block d18483
_cod_depositor_comments 'Adding full bibliography for 7058521--7058524.cif.'
_cod_database_code 7058522

loop_
_symmetry_equiv_pos_as_xyz
'x, y, z'
'-x, -y, -z'

loop_
_atom_site_label
_atom_site_type_symbol
_atom_site_fract_x
_atom_site_fract_y
_atom_site_fract_z
_atom_site_U_iso_or_equiv
_atom_site_adp_type
_atom_site_occupancy
_atom_site_symmetry_multiplicity
_atom_site_calc_flag
_atom_site_refinement_flags
_atom_site_disorder_assembly
_atom_site_disorder_group
C1 C 0.7488(4) 1.0191(3) 0.42944(18) 0.0481(9) Uani 1 1 d . . .
C2 C 0.8179(5) 1.0983(3) 0.4084(2) 0.0686(13) Uani 1 1 d . . .
C3 C 0.7318(6) 1.1540(4) 0.3600(3) 0.1074(17) Uani 1 1 d . . .
H3A H 0.7780 1.2053 0.3466 0.161 Uiso 1 1 calc R . .
H3B H 0.6761 1.1815 0.3831 0.161 Uiso 1 1 calc R . .
H3C H 0.6861 1.1111 0.3194 0.161 Uiso 1 1 calc R . .
C4 C 0.9061(6) 1.0546(5) 0.3717(4) 0.106(2) Uani 1 1 d . . .
H4A H 0.9514 1.1057 0.3576 0.159 Uiso 1 1 calc R . .
H4B H 0.8604 1.0108 0.3316 0.159 Uiso 1 1 calc R . .
H4C H 0.9622 1.0198 0.4030 0.159 Uiso 1 1 calc R . .
C5 C 0.8919(6) 1.1649(4) 0.4712(3) 0.1074(17) Uani 1 1 d . . .
H5A H 0.9366 1.2164 0.4570 0.161 Uiso 1 1 calc R . .
H5B H 0.9486 1.1291 0.5012 0.161 Uiso 1 1 calc R . .
H5C H 0.8381 1.1921 0.4956 0.161 Uiso 1 1 calc R . .
C6 C 0.7491(4) 1.0010(3) 0.49465(19) 0.0550(10) Uani 1 1 d . . .
H6 H 0.7936 1.0378 0.5363 0.066 Uiso 1 1 calc R . .
C7 C 0.6729(3) 0.9198(3) 0.48746(17) 0.0435(8) Uani 1 1 d . . .
C8 C 0.6392(4) 0.8656(3) 0.5398(2) 0.0546(10) Uani 1 1 d . . .
C9 C 0.7522(7) 0.8342(6) 0.5864(3) 0.1169(17) Uani 1 1 d . . .
H9A H 0.8102 0.8900 0.6069 0.175 Uiso 1 1 calc R . .
H9B H 0.7879 0.7897 0.5598 0.175 Uiso 1 1 calc R . .
H9C H 0.7313 0.8026 0.6224 0.175 Uiso 1 1 calc R . .
C10 C 0.5894(7) 0.9328(5) 0.5861(3) 0.105(2) Uani 1 1 d . . .
H10A H 0.6477 0.9888 0.6054 0.157 Uiso 1 1 calc R . .
H10B H 0.5751 0.8996 0.6231 0.157 Uiso 1 1 calc R . .
H10C H 0.5136 0.9530 0.5596 0.157 Uiso 1 1 calc R . .
C11 C 0.5512(7) 0.7816(6) 0.5086(3) 0.1169(17) Uani 1 1 d . . .
H11A H 0.4782 0.8023 0.4792 0.175 Uiso 1 1 calc R . .
H11B H 0.5307 0.7495 0.5445 0.175 Uiso 1 1 calc R . .
H11C H 0.5863 0.7375 0.4814 0.175 Uiso 1 1 calc R . .
C12 C 0.6019(3) 0.8985(2) 0.11609(16) 0.0324(7) Uani 1 1 d . . .
C13 C 0.6816(3) 0.9908(2) 0.12340(19) 0.0400(8) Uani 1 1 d . . .
C14 C 0.6223(4) 1.0740(3) 0.1494(2) 0.0560(10) Uani 1 1 d . . .
H14A H 0.5435 1.0777 0.1172 0.084 Uiso 1 1 calc R . .
H14B H 0.6735 1.1335 0.1537 0.084 Uiso 1 1 calc R . .
H14C H 0.6120 1.0641 0.1940 0.084 Uiso 1 1 calc R . .
C15 C 0.8053(3) 0.9837(3) 0.1720(2) 0.0604(11) Uani 1 1 d . . .
H15A H 0.7970 0.9743 0.2171 0.091 Uiso 1 1 calc R . .
H15B H 0.8573 1.0426 0.1755 0.091 Uiso 1 1 calc R . .
H15C H 0.8412 0.9297 0.1546 0.091 Uiso 1 1 calc R . .
C16 C 0.6974(4) 1.0077(3) 0.0538(2) 0.0574(11) Uani 1 1 d . . .
H16A H 0.6186 1.0129 0.0221 0.086 Uiso 1 1 calc R . .
H16B H 0.7339 0.9542 0.0363 0.086 Uiso 1 1 calc R . .
H16C H 0.7497 1.0667 0.0587 0.086 Uiso 1 1 calc R . .
C17 C 0.5408(3) 0.8378(2) 0.05741(16) 0.0354(7) Uani 1 1 d . . .
H17 H 0.5400 0.8460 0.0121 0.043 Uiso 1 1 calc R . .
C18 C 0.4816(3) 0.7638(2) 0.07757(16) 0.0320(7) Uani 1 1 d . . .
C19 C 0.3999(3) 0.6775(2) 0.03785(18) 0.0404(8) Uani 1 1 d . . .
C20 C 0.4083(4) 0.6670(3) -0.0352(2) 0.0653(12) Uani 1 1 d . . .
H20A H 0.3553 0.6111 -0.0614 0.098 Uiso 1 1 calc R . .
H20B H 0.4914 0.6590 -0.0351 0.098 Uiso 1 1 calc R . .
H20C H 0.3834 0.7242 -0.0561 0.098 Uiso 1 1 calc R . .
C21 C 0.2708(3) 0.6905(3) 0.0382(2) 0.0624(12) Uani 1 1 d . . .
H21A H 0.2174 0.6348 0.0121 0.094 Uiso 1 1 calc R . .
H21B H 0.2461 0.7477 0.0174 0.094 Uiso 1 1 calc R . .
H21C H 0.2660 0.6973 0.0852 0.094 Uiso 1 1 calc R . .
C22 C 0.4388(4) 0.5874(3) 0.0698(2) 0.0621(11) Uani 1 1 d . . .
H22A H 0.3855 0.5318 0.0434 0.093 Uiso 1 1 calc R . .
H22B H 0.4341 0.5936 0.1168 0.093 Uiso 1 1 calc R . .
H22C H 0.5218 0.5793 0.0695 0.093 Uiso 1 1 calc R . .
C23 C -0.0215(3) 0.7526(2) 0.08341(16) 0.0325(7) Uani 1 1 d . . .
C24 C -0.1225(3) 0.6817(2) 0.03795(18) 0.0405(8) Uani 1 1 d . . .
C25 C -0.0721(4) 0.5958(3) 0.0121(3) 0.0715(14) Uani 1 1 d . . .
H25A H -0.1380 0.5505 -0.0171 0.107 Uiso 1 1 calc R . .
H25B H -0.0275 0.5654 0.0507 0.107 Uiso 1 1 calc R . .
H25C H -0.0178 0.6152 -0.0142 0.107 Uiso 1 1 calc R . .
C26 C -0.2082(4) 0.6498(4) 0.0793(3) 0.0674(12) Uani 1 1 d . . .
H26A H -0.2734 0.6040 0.0500 0.101 Uiso 1 1 calc R . .
H26B H -0.2423 0.7054 0.0961 0.101 Uiso 1 1 calc R . .
H26C H -0.1632 0.6198 0.1181 0.101 Uiso 1 1 calc R . .
C27 C -0.1969(5) 0.7279(3) -0.0205(3) 0.0740(14) Uani 1 1 d . . .
H27A H -0.2616 0.6813 -0.0493 0.111 Uiso 1 1 calc R . .
H27B H -0.1454 0.7503 -0.0475 0.111 Uiso 1 1 calc R . .
H27C H -0.2318 0.7820 -0.0024 0.111 Uiso 1 1 calc R . .
C28 C 0.0095(3) 0.8469(2) 0.07618(16) 0.0349(7) Uani 1 1 d . . .
H28 H -0.0299 0.8815 0.0407 0.042 Uiso 1 1 calc R . .
C29 C 0.1080(3) 0.8803(2) 0.13021(16) 0.0315(7) Uani 1 1 d . . .
C30 C 0.1819(3) 0.9759(2) 0.15204(19) 0.0389(8) Uani 1 1 d . . .
C31 C 0.1684(4) 1.0182(3) 0.2209(2) 0.0614(11) Uani 1 1 d . . .
H31A H 0.1981 0.9756 0.2551 0.092 Uiso 1 1 calc R . .
H31B H 0.0834 1.0252 0.2165 0.092 Uiso 1 1 calc R . .
H31C H 0.2152 1.0807 0.2350 0.092 Uiso 1 1 calc R . .
C32 C 0.1351(5) 1.0427(3) 0.0996(2) 0.0642(12) Uani 1 1 d . . .
H32A H 0.1830 1.1048 0.1136 0.096 Uiso 1 1 calc R . .
H32B H 0.0507 1.0506 0.0964 0.096 Uiso 1 1 calc R . .
H32C H 0.1417 1.0158 0.0552 0.096 Uiso 1 1 calc R . .
C33 C 0.3136(4) 0.9637(3) 0.1589(4) 0.0862(18) Uani 1 1 d . . .
H33A H 0.3419 0.9200 0.1925 0.129 Uiso 1 1 calc R . .
H33B H 0.3615 1.0257 0.1739 0.129 Uiso 1 1 calc R . .
H33C H 0.3222 0.9376 0.1147 0.129 Uiso 1 1 calc R . .
C34 C 0.1191(3) 0.3796(2) 0.21080(19) 0.0413(8) Uani 1 1 d . A .
C35 C -0.0105(3) 0.3479(3) 0.2036(2) 0.0529(10) Uani 1 1 d D . .
C36 C -0.0944(4) 0.4197(4) 0.1735(4) 0.0886(18) Uani 1 1 d . A .
H36A H -0.0882 0.4277 0.1278 0.133 Uiso 1 1 calc R . .
H36B H -0.0719 0.4809 0.2026 0.133 Uiso 1 1 calc R . .
H36C H -0.1774 0.3966 0.1706 0.133 Uiso 1 1 calc R . .
C37 C -0.0462(12) 0.2510(9) 0.1743(7) 0.088(3) Uiso 0.50 1 d P A 1
H37A H -0.1311 0.2350 0.1712 0.132 Uiso 0.50 1 calc PR A 1
H37B H 0.0032 0.2093 0.2030 0.132 Uiso 0.50 1 calc PR A 1
H37C H -0.0351 0.2424 0.1287 0.132 Uiso 0.50 1 calc PR A 1
C38 C -0.0289(10) 0.3606(9) 0.2787(6) 0.077(3) Uiso 0.50 1 d P A 1
H38A H -0.0040 0.4268 0.2995 0.116 Uiso 0.50 1 calc PR A 1
H38B H 0.0200 0.3182 0.3069 0.116 Uiso 0.50 1 calc PR A 1
H38C H -0.1139 0.3447 0.2754 0.116 Uiso 0.50 1 calc PR A 1
C37' C -0.0532(8) 0.2632(6) 0.1407(5) 0.0523(19) Uiso 0.50 1 d PD A 2
H37D H -0.0489 0.2882 0.0987 0.078 Uiso 0.50 1 calc PR A 2
H37E H -0.1362 0.2380 0.1360 0.078 Uiso 0.50 1 calc PR A 2
H37F H -0.0004 0.2122 0.1495 0.078 Uiso 0.50 1 calc PR A 2
C38' C -0.0197(12) 0.3036(10) 0.2626(7) 0.097(4) Uiso 0.50 1 d P A 2
H38D H -0.1044 0.2831 0.2576 0.145 Uiso 0.50 1 calc PR A 2
H38E H 0.0124 0.3495 0.3037 0.145 Uiso 0.50 1 calc PR A 2
H38F H 0.0265 0.2482 0.2664 0.145 Uiso 0.50 1 calc PR A 2
C39 C 0.2165(3) 0.3234(2) 0.2225(2) 0.0460(9) Uani 1 1 d . . .
H39 H 0.2126 0.2571 0.2263 0.055 Uiso 1 1 calc R A .
C40 C 0.3171(3) 0.3822(2) 0.22729(18) 0.0401(8) Uani 1 1 d . A .
C41 C 0.4476(3) 0.3637(3) 0.2414(2) 0.0471(9) Uani 1 1 d . . .
C42 C 0.4557(5) 0.2589(4) 0.2243(4) 0.0970(14) Uani 1 1 d . A .
H42A H 0.5404 0.2470 0.2337 0.145 Uiso 1 1 calc R . .
H42B H 0.4145 0.2392 0.1759 0.145 Uiso 1 1 calc R . .
H42C H 0.4174 0.2225 0.2521 0.145 Uiso 1 1 calc R . .
C43 C 0.5128(5) 0.3975(6) 0.3153(3) 0.101(2) Uani 1 1 d . A .
H43A H 0.5975 0.3854 0.3245 0.151 Uiso 1 1 calc R . .
H43B H 0.4755 0.3632 0.3445 0.151 Uiso 1 1 calc R . .
H43C H 0.5078 0.4660 0.3248 0.151 Uiso 1 1 calc R . .
C44 C 0.5068(5) 0.4180(5) 0.1969(4) 0.0970(14) Uani 1 1 d . A .
H44A H 0.5914 0.4058 0.2065 0.145 Uiso 1 1 calc R . .
H44B H 0.5018 0.4864 0.2069 0.145 Uiso 1 1 calc R . .
H44C H 0.4652 0.3968 0.1488 0.145 Uiso 1 1 calc R . .
C45 C -0.0126(3) 0.6423(3) 0.3446(2) 0.0484(9) Uani 1 1 d . A .
C46 C -0.1328(4) 0.6814(3) 0.3186(2) 0.0577(11) Uani 1 1 d . . .
C47 C -0.1221(6) 0.7569(6) 0.2712(4) 0.116(3) Uani 1 1 d . . .
H47A H -0.0616 0.8090 0.2964 0.174 Uiso 1 1 calc R . .
H47B H -0.2000 0.7818 0.2548 0.174 Uiso 1 1 calc R . .
H47C H -0.0980 0.7278 0.2324 0.174 Uiso 1 1 calc R . .
C48 C -0.2254(5) 0.6022(5) 0.2810(4) 0.1113(17) Uani 1 1 d . . .
H48A H -0.3030 0.6274 0.2642 0.167 Uiso 1 1 calc R . .
H48B H -0.2327 0.5549 0.3116 0.167 Uiso 1 1 calc R . .
H48C H -0.2014 0.5720 0.2424 0.167 Uiso 1 1 calc R . .
C49 C -0.1676(5) 0.7302(5) 0.3774(4) 0.1113(17) Uani 1 1 d . . .
H49A H -0.1038 0.7802 0.4026 0.167 Uiso 1 1 calc R . .
H49B H -0.1789 0.6837 0.4078 0.167 Uiso 1 1 calc R . .
H49C H -0.2428 0.7588 0.3604 0.167 Uiso 1 1 calc R . .
C50 C 0.0272(4) 0.5956(4) 0.4018(2) 0.0678(13) Uani 1 1 d . . .
H50 H -0.0173 0.5805 0.4325 0.081 Uiso 1 1 calc R . .
C51 C 0.1423(4) 0.5754(3) 0.4056(2) 0.0547(10) Uani 1 1 d . A .
C52 C 0.2320(4) 0.5257(4) 0.4551(3) 0.0783(16) Uani 1 1 d D . .
C53 C 0.1890(12) 0.4804(10) 0.5018(7) 0.108(4) Uiso 0.541(9) 1 d P B 3
H53A H 0.2545 0.4512 0.5314 0.162 Uiso 0.541(9) 1 calc PR B 3
H53B H 0.1241 0.4309 0.4775 0.162 Uiso 0.541(9) 1 calc PR B 3
H53C H 0.1582 0.5270 0.5296 0.162 Uiso 0.541(9) 1 calc PR B 3
C54 C 0.3430(9) 0.5999(8) 0.4936(6) 0.088(3) Uiso 0.541(9) 1 d PD B 3
H54A H 0.3722 0.6320 0.4603 0.131 Uiso 0.541(9) 1 calc PR B 3
H54B H 0.4074 0.5667 0.5204 0.131 Uiso 0.541(9) 1 calc PR B 3
H54C H 0.3186 0.6472 0.5239 0.131 Uiso 0.541(9) 1 calc PR B 3
C55 C 0.2942(9) 0.4549(7) 0.4109(5) 0.067(3) Uiso 0.541(9) 1 d P B 3
H55A H 0.3243 0.4905 0.3794 0.101 Uiso 0.541(9) 1 calc PR B 3
H55B H 0.2345 0.4027 0.3848 0.101 Uiso 0.541(9) 1 calc PR B 3
H55C H 0.3612 0.4289 0.4416 0.101 Uiso 0.541(9) 1 calc PR B 3
C53' C 0.1571(11) 0.4235(9) 0.4590(6) 0.077(3) Uiso 0.459(9) 1 d P B 4
H53D H 0.0846 0.4364 0.4727 0.115 Uiso 0.459(9) 1 calc PR B 4
H53E H 0.2083 0.3886 0.4926 0.115 Uiso 0.459(9) 1 calc PR B 4
H53F H 0.1340 0.3852 0.4142 0.115 Uiso 0.459(9) 1 calc PR B 4
C54' C 0.2387(17) 0.5730(14) 0.5254(10) 0.133(7) Uiso 0.459(9) 1 d P B 4
H54D H 0.1574 0.5828 0.5281 0.199 Uiso 0.459(9) 1 calc PR B 4
H54E H 0.2875 0.6346 0.5343 0.199 Uiso 0.459(9) 1 calc PR B 4
H54F H 0.2755 0.5322 0.5594 0.199 Uiso 0.459(9) 1 calc PR B 4
C55' C 0.3360(16) 0.5085(13) 0.4389(9) 0.116(6) Uiso 0.459(9) 1 d P B 4
H55D H 0.3875 0.4770 0.4746 0.173 Uiso 0.459(9) 1 calc PR B 4
H55E H 0.3785 0.5689 0.4350 0.173 Uiso 0.459(9) 1 calc PR B 4
H55F H 0.3164 0.4672 0.3954 0.173 Uiso 0.459(9) 1 calc PR B 4
N1 N 0.6749(3) 0.9523(2) 0.38367(14) 0.0396(6) Uani 1 1 d . C .
N2 N 0.6293(3) 0.8928(2) 0.42016(14) 0.0392(6) Uani 1 1 d . . .
H2' H 0.5774 0.8426 0.4019 0.047 Uiso 1 1 calc R . .
N3 N 0.5806(2) 0.86378(18) 0.17018(13) 0.0324(6) Uani 1 1 d . C .
N4 N 0.5078(2) 0.78186(18) 0.14543(13) 0.0325(6) Uani 1 1 d . . .
H4' H 0.4808 0.7448 0.1710 0.039 Uiso 1 1 calc R . .
N5 N 0.0552(2) 0.72864(18) 0.13904(14) 0.0337(6) Uani 1 1 d . . .
N6 N 0.1324(2) 0.80742(18) 0.16670(13) 0.0332(6) Uani 1 1 d . . .
H6' H 0.1919 0.8105 0.2043 0.040 Uiso 1 1 calc R . .
N7 N 0.1590(2) 0.46848(19) 0.20811(17) 0.0431(7) Uani 1 1 d . . .
N8 N 0.2797(3) 0.4683(2) 0.21760(17) 0.0453(7) Uani 1 1 d . A .
H8' H 0.3277 0.5191 0.2174 0.054 Uiso 1 1 calc R . .
N9 N 0.0736(3) 0.6502(3) 0.31456(17) 0.0543(9) Uani 1 1 d . . .
N10 N 0.1674(3) 0.6100(2) 0.35357(16) 0.0504(8) Uani 1 1 d . A .
H10' H 0.2373 0.6074 0.3449 0.060 Uiso 1 1 calc R . .
O1 O 0.3883(3) 0.6383(2) 0.32693(17) 0.0713(9) Uani 1 1 d . C .
O2 O 0.5220(3) 0.7609(3) 0.3094(2) 0.0557(10) Uani 0.70 1 d P C 1
O3 O 0.3892(4) 0.6602(3) 0.21518(18) 0.0523(10) Uani 0.70 1 d P C 1
O4 O 0.3145(4) 0.7815(4) 0.2781(2) 0.0703(13) Uani 0.70 1 d P C 1
O2' O 0.5226(9) 0.7181(7) 0.2649(5) 0.054(2) Uiso 0.30 1 d P C 2
O3' O 0.3110(14) 0.7144(11) 0.2336(8) 0.100(4) Uiso 0.30 1 d P C 2
O4' O 0.4268(14) 0.7921(11) 0.3419(8) 0.108(4) Uiso 0.30 1 d P C 2
O5 O 0.1897(5) 0.8575(3) 0.3573(3) 0.138(2) Uani 1 1 d . . .
H5D H 0.1461 0.8048 0.3435 0.165 Uiso 1 1 d R . .
H5E H 0.2560 0.8516 0.3480 0.165 Uiso 1 1 d R . .
S1 S 0.40560(7) 0.71215(6) 0.28493(4) 0.03554(18) Uani 1 1 d . . .
Ag1 Ag 0.62411(2) 0.907609(17) 0.277057(12) 0.03573(9) Uani 1 1 d . . .
Ag2 Ag 0.09000(2) 0.609380(18) 0.198058(15) 0.04537(10) Uani 1 1 d . A .

loop_
_atom_site_aniso_label
_atom_site_aniso_U_11
_atom_site_aniso_U_22
_atom_site_aniso_U_33
_atom_site_aniso_U_23
_atom_site_aniso_U_13
_atom_site_aniso_U_12
C1 0.054(2) 0.042(2) 0.0384(19) 0.0004(16) 0.0012(17) -0.0020(17)
C2 0.080(3) 0.061(3) 0.048(2) 0.008(2) -0.003(2) -0.028(2)
C3 0.140(4) 0.078(3) 0.074(3) 0.020(2) -0.010(3) -0.049(3)
C4 0.079(4) 0.125(5) 0.108(5) 0.026(4) 0.026(4) -0.039(4)
C5 0.140(4) 0.078(3) 0.074(3) 0.020(2) -0.010(3) -0.049(3)
C6 0.070(3) 0.045(2) 0.037(2) -0.0015(16) -0.0024(18) -0.0034(19)
C7 0.051(2) 0.046(2) 0.0321(17) 0.0026(15) 0.0085(15) 0.0138(17)
C8 0.064(3) 0.057(2) 0.044(2) 0.0117(18) 0.0138(19) 0.011(2)
C9 0.126(4) 0.139(4) 0.091(3) 0.055(3) 0.028(3) -0.007(3)
C10 0.150(6) 0.111(5) 0.093(4) 0.045(4) 0.078(4) 0.057(4)
C11 0.126(4) 0.139(4) 0.091(3) 0.055(3) 0.028(3) -0.007(3)
C12 0.0310(16) 0.0330(16) 0.0367(17) 0.0087(13) 0.0136(13) 0.0055(13)
C13 0.0394(18) 0.0342(18) 0.049(2) 0.0033(15) 0.0199(16) -0.0046(14)
C14 0.063(3) 0.0333(19) 0.078(3) 0.0030(19) 0.034(2) -0.0018(18)
C15 0.040(2) 0.060(3) 0.077(3) 0.008(2) 0.014(2) -0.0146(19)
C16 0.069(3) 0.047(2) 0.067(3) 0.0118(19) 0.037(2) -0.0057(19)
C17 0.0405(18) 0.0367(17) 0.0315(16) 0.0072(13) 0.0134(14) 0.0024(14)
C18 0.0298(16) 0.0337(16) 0.0334(16) 0.0032(13) 0.0103(13) 0.0059(13)
C19 0.0365(18) 0.0388(19) 0.0423(19) -0.0015(15) 0.0090(15) -0.0025(14)
C20 0.070(3) 0.069(3) 0.049(2) -0.018(2) 0.018(2) -0.015(2)
C21 0.036(2) 0.069(3) 0.072(3) -0.016(2) 0.0102(19) -0.0061(19)
C22 0.066(3) 0.036(2) 0.075(3) 0.003(2) 0.010(2) -0.0044(19)
C23 0.0330(16) 0.0312(16) 0.0329(16) 0.0043(13) 0.0078(13) 0.0069(13)
C24 0.0349(18) 0.0362(18) 0.0431(19) 0.0015(15) -0.0001(15) 0.0052(14)
C25 0.058(3) 0.050(3) 0.089(3) -0.020(2) 0.003(2) 0.003(2)
C26 0.048(2) 0.068(3) 0.078(3) 0.001(2) 0.011(2) -0.009(2)
C27 0.069(3) 0.062(3) 0.067(3) 0.007(2) -0.019(2) 0.004(2)
C28 0.0381(17) 0.0309(16) 0.0352(17) 0.0112(13) 0.0055(14) 0.0098(13)
C29 0.0353(16) 0.0260(15) 0.0360(16) 0.0081(13) 0.0119(13) 0.0085(13)
C30 0.0379(18) 0.0233(16) 0.056(2) 0.0084(14) 0.0122(16) 0.0025(13)
C31 0.077(3) 0.042(2) 0.055(2) -0.0017(18) 0.008(2) -0.008(2)
C32 0.087(3) 0.039(2) 0.066(3) 0.020(2) 0.017(2) -0.002(2)
C33 0.045(2) 0.042(2) 0.173(6) 0.007(3) 0.036(3) -0.0035(19)
C34 0.0410(19) 0.0284(17) 0.049(2) 0.0054(15) 0.0039(15) 0.0015(14)
C35 0.042(2) 0.037(2) 0.077(3) 0.0106(19) 0.0127(19) -0.0058(16)
C36 0.040(2) 0.063(3) 0.156(6) 0.008(3) 0.019(3) 0.002(2)
C39 0.050(2) 0.0265(17) 0.060(2) 0.0103(16) 0.0102(18) 0.0073(15)
C40 0.0410(19) 0.0335(18) 0.0403(18) 0.0033(14) 0.0023(15) 0.0061(15)
C41 0.041(2) 0.045(2) 0.052(2) 0.0066(17) 0.0064(17) 0.0129(16)
C42 0.064(2) 0.093(3) 0.134(4) 0.015(3) 0.023(2) 0.028(2)
C43 0.054(3) 0.173(7) 0.063(3) -0.003(4) -0.004(2) 0.040(4)
C44 0.064(2) 0.093(3) 0.134(4) 0.015(3) 0.023(2) 0.028(2)
C45 0.044(2) 0.053(2) 0.056(2) 0.0169(18) 0.0196(18) 0.0200(17)
C46 0.043(2) 0.068(3) 0.065(3) 0.007(2) 0.0145(19) 0.024(2)
C47 0.089(4) 0.161(7) 0.132(6) 0.085(5) 0.047(4) 0.084(5)
C48 0.074(3) 0.118(4) 0.129(4) -0.016(3) 0.009(3) 0.049(3)
C49 0.074(3) 0.118(4) 0.129(4) -0.016(3) 0.009(3) 0.049(3)
C50 0.049(2) 0.098(4) 0.076(3) 0.047(3) 0.033(2) 0.023(2)
C51 0.051(2) 0.062(3) 0.062(3) 0.031(2) 0.024(2) 0.0155(19)
C52 0.061(3) 0.112(4) 0.080(3) 0.064(3) 0.026(3) 0.031(3)
N1 0.0411(16) 0.0387(16) 0.0356(15) 0.0018(12) 0.0075(12) 0.0000(12)
N2 0.0412(16) 0.0365(15) 0.0382(15) 0.0013(12) 0.0096(13) 0.0031(12)
N3 0.0303(13) 0.0302(14) 0.0357(14) 0.0026(11) 0.0088(11) 0.0002(11)
N4 0.0340(14) 0.0313(14) 0.0333(14) 0.0064(11) 0.0116(11) -0.0018(11)
N5 0.0361(14) 0.0241(13) 0.0376(14) 0.0082(11) 0.0032(12) 0.0030(11)
N6 0.0340(14) 0.0268(13) 0.0341(14) 0.0083(11) 0.0005(11) 0.0015(11)
N7 0.0328(15) 0.0240(14) 0.067(2) 0.0065(13) 0.0049(14) 0.0024(11)
N8 0.0317(15) 0.0267(14) 0.071(2) 0.0054(14) 0.0054(14) 0.0011(11)
N9 0.0436(18) 0.075(2) 0.0546(19) 0.0310(17) 0.0175(15) 0.0261(16)
N10 0.0393(17) 0.069(2) 0.0531(19) 0.0289(17) 0.0183(14) 0.0243(15)
O1 0.069(2) 0.075(2) 0.070(2) 0.0312(17) 0.0167(16) -0.0134(16)
O2 0.041(2) 0.056(2) 0.061(2) 0.005(2) 0.0055(18) -0.0195(18)
O3 0.078(3) 0.0377(19) 0.0403(19) -0.0053(16) 0.0245(19) -0.0139(18)
O4 0.076(3) 0.092(3) 0.038(2) 0.004(2) -0.001(2) 0.050(3)
O5 0.140(4) 0.088(3) 0.165(5) -0.053(3) 0.040(4) -0.012(3)
S1 0.0343(4) 0.0381(4) 0.0341(4) 0.0060(3) 0.0103(3) -0.0015(3)
Ag1 0.03641(15) 0.03694(15) 0.03136(14) 0.00067(10) 0.00752(10) 0.00063(10)
Ag2 0.03910(16) 0.03232(15) 0.06143(19) 0.02218(12) 0.00335(13) 0.00229(11)

loop_
_atom_type_symbol
_atom_type_description
_atom_type_scat_dispersion_real
_atom_type_scat_dispersion_imag
_atom_type_scat_source
C C 0.0033 0.0016 'International Tables Vol C Tables 4.2.6.8 and 6.1.1.4'
H H 0.0000 0.0000 'International Tables Vol C Tables 4.2.6.8 and 6.1.1.4'
N N 0.0061 0.0033 'International Tables Vol C Tables 4.2.6.8 and 6.1.1.4'
O O 0.0106 0.0060 'International Tables Vol C Tables 4.2.6.8 and 6.1.1.4'
S S 0.1246 0.1234 'International Tables Vol C Tables 4.2.6.8 and 6.1.1.4'
Ag Ag -0.8971 1.1015 'International Tables Vol C Tables 4.2.6.8 and 6.1.1.4'

loop_
_geom_angle_atom_site_label_1
_geom_angle_atom_site_label_2
_geom_angle_atom_site_label_3
_geom_angle
N1 C1 C6 109.4(3)
N1 C1 C2 121.7(3)
C6 C1 C2 128.9(3)
C1 C2 C5 110.0(4)
C1 C2 C3 110.3(4)
C5 C2 C3 110.0(5)
C1 C2 C4 108.8(4)
C5 C2 C4 108.2(5)
C3 C2 C4 109.4(5)
C2 C3 H3A 109.5
C2 C3 H3B 109.5
H3A C3 H3B 109.5
C2 C3 H3C 109.5
H3A C3 H3C 109.5
H3B C3 H3C 109.5
C2 C4 H4A 109.5
C2 C4 H4B 109.5
H4A C4 H4B 109.5
C2 C4 H4C 109.5
H4A C4 H4C 109.5
H4B C4 H4C 109.5
C2 C5 H5A 109.5
C2 C5 H5B 109.5
H5A C5 H5B 109.5
C2 C5 H5C 109.5
H5A C5 H5C 109.5
H5B C5 H5C 109.5
C7 C6 C1 107.0(3)
C7 C6 H6 126.5
C1 C6 H6 126.5
N2 C7 C6 105.9(3)
N2 C7 C8 123.1(3)
C6 C7 C8 131.0(3)
C11 C8 C7 112.4(4)
C11 C8 C9 109.8(5)
C7 C8 C9 109.3(4)
C11 C8 C10 110.5(5)
C7 C8 C10 109.2(4)
C9 C8 C10 105.3(5)
C8 C9 H9A 109.5
C8 C9 H9B 109.5
H9A C9 H9B 109.5
C8 C9 H9C 109.5
H9A C9 H9C 109.5
H9B C9 H9C 109.5
C8 C10 H10A 109.5
C8 C10 H10B 109.5
H10A C10 H10B 109.5
C8 C10 H10C 109.5
H10A C10 H10C 109.5
H10B C10 H10C 109.5
C8 C11 H11A 109.5
C8 C11 H11B 109.5
H11A C11 H11B 109.5
C8 C11 H11C 109.5
H11A C11 H11C 109.5
H11B C11 H11C 109.5
N3 C12 C17 109.2(3)
N3 C12 C13 121.6(3)
C17 C12 C13 129.2(3)
C12 C13 C15 109.6(3)
C12 C13 C16 109.5(3)
C15 C13 C16 108.4(3)
C12 C13 C14 109.6(3)
C15 C13 C14 110.9(3)
C16 C13 C14 108.7(3)
C13 C14 H14A 109.5
C13 C14 H14B 109.5
H14A C14 H14B 109.5
C13 C14 H14C 109.5
H14A C14 H14C 109.5
H14B C14 H14C 109.5
C13 C15 H15A 109.5
C13 C15 H15B 109.5
H15A C15 H15B 109.5
C13 C15 H15C 109.5
H15A C15 H15C 109.5
H15B C15 H15C 109.5
C13 C16 H16A 109.5
C13 C16 H16B 109.5
H16A C16 H16B 109.5
C13 C16 H16C 109.5
H16A C16 H16C 109.5
H16B C16 H16C 109.5
C18 C17 C12 107.0(3)
C18 C17 H17 126.5
C12 C17 H17 126.5
N4 C18 C17 105.9(3)
N4 C18 C19 122.1(3)
C17 C18 C19 132.0(3)
C18 C19 C21 109.2(3)
C18 C19 C20 109.0(3)
C21 C19 C20 109.9(3)
C18 C19 C22 110.2(3)
C21 C19 C22 109.8(3)
C20 C19 C22 108.8(3)
C19 C20 H20A 109.5
C19 C20 H20B 109.5
H20A C20 H20B 109.5
C19 C20 H20C 109.5
H20A C20 H20C 109.5
H20B C20 H20C 109.5
C19 C21 H21A 109.5
C19 C21 H21B 109.5
H21A C21 H21B 109.5
C19 C21 H21C 109.5
H21A C21 H21C 109.5
H21B C21 H21C 109.5
C19 C22 H22A 109.5
C19 C22 H22B 109.5
H22A C22 H22B 109.5
C19 C22 H22C 109.5
H22A C22 H22C 109.5
H22B C22 H22C 109.5
N5 C23 C28 109.3(3)
N5 C23 C24 121.5(3)
C28 C23 C24 129.2(3)
C25 C24 C27 111.0(4)
C25 C24 C23 110.2(3)
C27 C24 C23 110.5(3)
C25 C24 C26 108.8(4)
C27 C24 C26 106.9(4)
C23 C24 C26 109.4(3)
C24 C25 H25A 109.5
C24 C25 H25B 109.5
H25A C25 H25B 109.5
C24 C25 H25C 109.5
H25A C25 H25C 109.5
H25B C25 H25C 109.5
C24 C26 H26A 109.5
C24 C26 H26B 109.5
H26A C26 H26B 109.5
C24 C26 H26C 109.5
H26A C26 H26C 109.5
H26B C26 H26C 109.5
C24 C27 H27A 109.5
C24 C27 H27B 109.5
H27A C27 H27B 109.5
C24 C27 H27C 109.5
H27A C27 H27C 109.5
H27B C27 H27C 109.5
C29 C28 C23 106.8(3)
C29 C28 H28 126.6
C23 C28 H28 126.6
N6 C29 C28 105.8(3)
N6 C29 C30 121.4(3)
C28 C29 C30 132.8(3)
C29 C30 C33 109.7(3)
C29 C30 C32 109.2(3)
C33 C30 C32 110.6(4)
C29 C30 C31 109.1(3)
C33 C30 C31 109.5(4)
C32 C30 C31 108.7(3)
C30 C31 H31A 109.5
C30 C31 H31B 109.5
H31A C31 H31B 109.5
C30 C31 H31C 109.5
H31A C31 H31C 109.5
H31B C31 H31C 109.5
C30 C32 H32A 109.5
C30 C32 H32B 109.5
H32A C32 H32B 109.5
C30 C32 H32C 109.5
H32A C32 H32C 109.5
H32B C32 H32C 109.5
C30 C33 H33A 109.5
C30 C33 H33B 109.5
H33A C33 H33B 109.5
C30 C33 H33C 109.5
H33A C33 H33C 109.5
H33B C33 H33C 109.5
N7 C34 C39 109.3(3)
N7 C34 C35 123.4(3)
C39 C34 C35 127.3(3)
C37 C35 C38' 78.8(8)
C37 C35 C34 113.6(6)
C38' C35 C34 109.8(6)
C37 C35 C36 115.7(6)
C38' C35 C36 122.5(7)
C34 C35 C36 112.4(3)
C37 C35 C37' 26.2(5)
C38' C35 C37' 104.9(7)
C34 C35 C37' 106.9(4)
C36 C35 C37' 98.3(5)
C37 C35 C38 108.7(7)
C38' C35 C38 32.4(6)
C34 C35 C38 107.5(5)
C36 C35 C38 97.2(5)
C37' C35 C38 133.0(6)
C35 C36 H36A 109.5
C35 C36 H36B 109.5
H36A C36 H36B 109.5
C35 C36 H36C 109.5
H36A C36 H36C 109.5
H36B C36 H36C 109.5
C35 C37 H37A 109.5
C35 C37 H37B 109.5
H37A C37 H37B 109.5
C35 C37 H37C 109.4
H37A C37 H37C 109.5
H37B C37 H37C 109.5
C35 C38 H38A 109.5
C35 C38 H38B 109.5
H38A C38 H38B 109.5
C35 C38 H38C 109.5
H38A C38 H38C 109.5
H38B C38 H38C 109.5
C35 C37' H37D 109.5
C35 C37' H37E 109.5
H37D C37' H37E 109.5
C35 C37' H37F 109.5
H37D C37' H37F 109.5
H37E C37' H37F 109.5
C35 C38' H38D 109.5
C35 C38' H38E 109.5
H38D C38' H38E 109.5
C35 C38' H38F 109.5
H38D C38' H38F 109.5
H38E C38' H38F 109.5
C40 C39 C34 107.0(3)
C40 C39 H39 126.5
C34 C39 H39 126.5
N8 C40 C39 105.8(3)
N8 C40 C41 122.8(3)
C39 C40 C41 131.4(3)
C40 C41 C43 109.5(3)
C40 C41 C42 109.5(4)
C43 C41 C42 111.1(4)
C40 C41 C44 110.0(3)
C43 C41 C44 108.6(5)
C42 C41 C44 108.1(4)
C41 C42 H42A 109.5
C41 C42 H42B 109.5
H42A C42 H42B 109.5
C41 C42 H42C 109.5
H42A C42 H42C 109.5
H42B C42 H42C 109.5
C41 C43 H43A 109.5
C41 C43 H43B 109.5
H43A C43 H43B 109.5
C41 C43 H43C 109.5
H43A C43 H43C 109.5
H43B C43 H43C 109.5
C41 C44 H44A 109.5
C41 C44 H44B 109.5
H44A C44 H44B 109.5
C41 C44 H44C 109.5
H44A C44 H44C 109.5
H44B C44 H44C 109.5
N9 C45 C50 109.0(3)
N9 C45 C46 122.8(4)
C50 C45 C46 128.2(4)
C48 C46 C49 110.9(5)
C48 C46 C45 109.4(4)
C49 C46 C45 109.5(4)
C48 C46 C47 109.9(5)
C49 C46 C47 107.0(5)
C45 C46 C47 110.0(4)
C46 C47 H47A 109.5
C46 C47 H47B 109.5
H47A C47 H47B 109.5
C46 C47 H47C 109.5
H47A C47 H47C 109.5
H47B C47 H47C 109.5
C46 C48 H48A 109.5
C46 C48 H48B 109.5
H48A C48 H48B 109.5
C46 C48 H48C 109.5
H48A C48 H48C 109.5
H48B C48 H48C 109.5
C46 C49 H49A 109.5
C46 C49 H49B 109.5
H49A C49 H49B 109.5
C46 C49 H49C 109.5
H49A C49 H49C 109.5
H49B C49 H49C 109.5
C51 C50 C45 107.4(4)
C51 C50 H50 126.3
C45 C50 H50 126.3
N10 C51 C50 105.3(3)
N10 C51 C52 122.1(4)
C50 C51 C52 132.6(4)
C53 C52 C55' 124.7(10)
C53 C52 C51 116.4(7)
C55' C52 C51 116.6(8)
C53 C52 C54' 56.7(9)
C55' C52 C54' 119.6(11)
C51 C52 C54' 106.2(8)
C53 C52 C54 110.0(8)
C55' C52 C54 65.9(9)
C51 C52 C54 108.6(6)
C54' C52 C54 61.2(9)
C53 C52 C55 112.6(8)
C55' C52 C55 34.6(8)
C51 C52 C55 107.5(5)
C54' C52 C55 145.5(9)
C54 C52 C55 100.5(6)
C53 C52 C53' 40.9(7)
C55' C52 C53' 109.8(10)
C51 C52 C53' 104.6(6)
C54' C52 C53' 97.4(9)
C54 C52 C53' 144.4(7)
C55 C52 C53' 81.3(6)
C52 C53 H53A 109.5
C52 C53 H53B 109.4
H53A C53 H53B 109.5
C52 C53 H53C 109.5
H53A C53 H53C 109.5
H53B C53 H53C 109.5
C52 C54 H54A 109.5
C52 C54 H54B 109.5
H54A C54 H54B 109.5
C52 C54 H54C 109.5
H54A C54 H54C 109.5
H54B C54 H54C 109.5
C52 C55 H55A 109.5
C52 C55 H55B 109.5
H55A C55 H55B 109.5
C52 C55 H55C 109.5
H55A C55 H55C 109.5
H55B C55 H55C 109.5
C52 C53' H53D 109.5
C52 C53' H53E 109.5
H53D C53' H53E 109.5
C52 C53' H53F 109.5
H53D C53' H53F 109.5
H53E C53' H53F 109.5
C52 C54' H54D 109.4
C52 C54' H54E 109.5
H54D C54' H54E 109.5
C52 C54' H54F 109.5
H54D C54' H54F 109.5
H54E C54' H54F 109.5
C52 C55' H55D 109.5
C52 C55' H55E 109.5
H55D C55' H55E 109.5
C52 C55' H55F 109.4
H55D C55' H55F 109.5
H55E C55' H55F 109.5
C1 N1 N2 105.8(3)
C1 N1 Ag1 139.4(3)
N2 N1 Ag1 114.5(2)
C7 N2 N1 111.9(3)
C7 N2 H2' 124.0
N1 N2 H2' 124.0
C12 N3 N4 105.9(3)
C12 N3 Ag1 136.8(2)
N4 N3 Ag1 117.23(19)
C18 N4 N3 112.1(3)
C18 N4 H4' 123.9
N3 N4 H4' 123.9
C23 N5 N6 105.8(2)
C23 N5 Ag2 140.9(2)
N6 N5 Ag2 113.29(18)
C29 N6 N5 112.2(3)
C29 N6 H6' 123.9
N5 N6 H6' 123.9
C34 N7 N8 105.6(3)
C34 N7 Ag2 139.2(2)
N8 N7 Ag2 115.2(2)
C40 N8 N7 112.4(3)
C40 N8 H8' 123.8
N7 N8 H8' 123.8
C45 N9 N10 105.6(3)
C45 N9 Ag2 135.7(3)
N10 N9 Ag2 102.9(2)
C51 N10 N9 112.7(3)
C51 N10 H10' 123.6
N9 N10 H10' 123.6
S1 O2 Ag1 133.4(2)
H5D O5 H5E 107.7
O3' S1 O2 136.4(7)
O3' S1 O1 112.1(7)
O2 S1 O1 111.4(2)
O3' S1 O4 52.5(7)
O2 S1 O4 109.7(3)
O1 S1 O4 113.4(3)
O3' S1 O3 56.4(7)
O2 S1 O3 109.7(2)
O1 S1 O3 105.2(2)
O4 S1 O3 107.1(2)
O3' S1 O4' 115.5(9)
O2 S1 O4' 62.4(6)
O1 S1 O4' 94.2(6)
O4 S1 O4' 63.1(6)
O3 S1 O4' 160.6(6)
O3' S1 O2' 112.9(8)
O2 S1 O2' 41.6(4)
O1 S1 O2' 117.1(4)
O4 S1 O2' 128.6(4)
O3 S1 O2' 68.6(4)
O4' S1 O2' 103.5(7)
N1 Ag1 N3 177.71(10)
N1 Ag1 O2 83.59(12)
N3 Ag1 O2 97.80(12)
N5 Ag2 N7 148.27(11)
N5 Ag2 N9 111.28(11)
N7 Ag2 N9 99.66(12)

loop_
_geom_bond_atom_site_label_1
_geom_bond_atom_site_label_2
_geom_bond_distance
C1 N1 1.336(4)
C1 C6 1.391(6)
C1 C2 1.502(6)
C2 C5 1.526(7)
C2 C3 1.530(8)
C2 C4 1.557(9)
C3 H3A 0.9800
C3 H3B 0.9800
C3 H3C 0.9800
C4 H4A 0.9800
C4 H4B 0.9800
C4 H4C 0.9800
C5 H5A 0.9800
C5 H5B 0.9800
C5 H5C 0.9800
C6 C7 1.372(6)
C6 H6 0.9500
C7 N2 1.342(4)
C7 C8 1.504(5)
C8 C11 1.481(8)
C8 C9 1.523(8)
C8 C10 1.532(7)
C9 H9A 0.9800
C9 H9B 0.9800
C9 H9C 0.9800
C10 H10A 0.9800
C10 H10B 0.9800
C10 H10C 0.9800
C11 H11A 0.9800
C11 H11B 0.9800
C11 H11C 0.9800
C12 N3 1.338(4)
C12 C17 1.392(5)
C12 C13 1.519(4)
C13 C15 1.526(6)
C13 C16 1.532(5)
C13 C14 1.530(5)
C14 H14A 0.9800
C14 H14B 0.9800
C14 H14C 0.9800
C15 H15A 0.9800
C15 H15B 0.9800
C15 H15C 0.9800
C16 H16A 0.9800
C16 H16B 0.9800
C16 H16C 0.9800
C17 C18 1.375(5)
C17 H17 0.9500
C18 N4 1.339(4)
C18 C19 1.510(4)
C19 C21 1.525(5)
C19 C20 1.526(5)
C19 C22 1.535(5)
C20 H20A 0.9800
C20 H20B 0.9800
C20 H20C 0.9800
C21 H21A 0.9800
C21 H21B 0.9800
C21 H21C 0.9800
C22 H22A 0.9800
C22 H22B 0.9800
C22 H22C 0.9800
C23 N5 1.335(4)
C23 C28 1.395(4)
C23 C24 1.518(4)
C24 C25 1.501(5)
C24 C27 1.513(5)
C24 C26 1.550(6)
C25 H25A 0.9800
C25 H25B 0.9800
C25 H25C 0.9800
C26 H26A 0.9800
C26 H26B 0.9800
C26 H26C 0.9800
C27 H27A 0.9800
C27 H27B 0.9800
C27 H27C 0.9800
C28 C29 1.374(5)
C28 H28 0.9500
C29 N6 1.339(4)
C29 C30 1.511(4)
C30 C33 1.522(5)
C30 C32 1.521(5)
C30 C31 1.534(6)
C31 H31A 0.9800
C31 H31B 0.9800
C31 H31C 0.9800
C32 H32A 0.9800
C32 H32B 0.9800
C32 H32C 0.9800
C33 H33A 0.9800
C33 H33B 0.9800
C33 H33C 0.9800
C34 N7 1.325(4)
C34 C39 1.410(5)
C34 C35 1.503(5)
C35 C37 1.428(13)
C35 C38' 1.448(13)
C35 C36 1.519(6)
C35 C37' 1.616(9)
C35 C38 1.612(12)
C36 H36A 0.9800
C36 H36B 0.9800
C36 H36C 0.9800
C37 H37A 0.9800
C37 H37B 0.9800
C37 H37C 0.9800
C38 H38A 0.9800
C38 H38B 0.9800
C38 H38C 0.9800
C37' H37D 0.9800
C37' H37E 0.9800
C37' H37F 0.9800
C38' H38D 0.9800
C38' H38E 0.9800
C38' H38F 0.9800
C39 C40 1.362(5)
C39 H39 0.9500
C40 N8 1.341(4)
C40 C41 1.510(5)
C41 C43 1.512(6)
C41 C42 1.508(7)
C41 C44 1.522(8)
C42 H42A 0.9800
C42 H42B 0.9800
C42 H42C 0.9800
C43 H43A 0.9800
C43 H43B 0.9800
C43 H43C 0.9800
C44 H44A 0.9800
C44 H44B 0.9800
C44 H44C 0.9800
C45 N9 1.317(5)
C45 C50 1.393(6)
C45 C46 1.517(5)
C46 C48 1.489(8)
C46 C49 1.499(8)
C46 C47 1.540(8)
C47 H47A 0.9800
C47 H47B 0.9800
C47 H47C 0.9800
C48 H48A 0.9800
C48 H48B 0.9800
C48 H48C 0.9800
C49 H49A 0.9800
C49 H49B 0.9800
C49 H49C 0.9800
C50 C51 1.370(6)
C50 H50 0.9500
C51 N10 1.316(5)
C51 C52 1.512(6)
C52 C53 1.390(14)
C52 C55' 1.371(17)
C52 C54' 1.510(19)
C52 C54 1.574(10)
C52 C55 1.624(11)
C52 C53' 1.659(13)
C53 H53A 0.9800
C53 H53B 0.9800
C53 H53C 0.9800
C54 H54A 0.9800
C54 H54B 0.9800
C54 H54C 0.9800
C55 H55A 0.9800
C55 H55B 0.9800
C55 H55C 0.9800
C53' H53D 0.9800
C53' H53E 0.9800
C53' H53F 0.9800
C54' H54D 0.9800
C54' H54E 0.9800
C54' H54F 0.9800
C55' H55D 0.9800
C55' H55E 0.9800
C55' H55F 0.9800
N1 N2 1.356(4)
N1 Ag1 2.126(3)
N2 H2' 0.8800
N3 N4 1.353(4)
N3 Ag1 2.133(3)
N4 H4' 0.8800
N5 N6 1.352(4)
N5 Ag2 2.178(3)
N6 H6' 0.8800
N7 N8 1.361(4)
N7 Ag2 2.213(3)
N8 H8' 0.8800
N9 N10 1.363(4)
N9 Ag2 2.471(3)
N10 H10' 0.8800
O1 S1 1.461(3)
O2 S1 1.409(4)
O2 Ag1 2.559(4)
O3 S1 1.502(4)
O4 S1 1.483(4)
O2' S1 1.524(10)
O3' S1 1.304(15)
O4' S1 1.501(16)
O5 H5D 0.8499
O5 H5E 0.8500
